data_7048793
loop_
_publ_author_name
'Zhang, Congcong'
'Hou, Guohua'
'Zi, Guofu'
'Walter, Marc D.'

_publ_section_title
;
 A base-free terminal thorium phosphinidene metallocene and its reactivity
 toward selected organic molecules.
;
_journal_issue 7
_journal_name_full 'Dalton transactions (Cambridge, England : 2003)'
_journal_page_first 2377
_journal_page_last 2387
_journal_paper_doi 10.1039/c9dt00012g
_journal_volume 48
_journal_year 2019
_chemical_formula_moiety 'C67 H102 N P Th, C3 H7'
_chemical_formula_sum 'C70 H109 N P Th'
_chemical_formula_weight 1227.59
_space_group_crystal_system triclinic
_space_group_IT_number 2
_space_group_name_Hall '-P 1'
_space_group_name_H-M_alt 'P -1'
_symmetry_space_group_name_Hall '-P 1'
_symmetry_space_group_name_H-M 'P -1'
_atom_sites_solution_hydrogens mixed
_audit_creation_date 2018-02-06
_audit_creation_method
;
Olex2 1.2
(compiled 2017.03.28 svn.r3405 for OlexSys, GUI svn.r5337)
;
_audit_update_record
;
2018-12-06 deposited with the CCDC.
2019-01-23 downloaded from the CCDC.
;
_cell_angle_alpha 68.243(4)
_cell_angle_beta 82.483(4)
_cell_angle_gamma 80.226(4)
_cell_formula_units_Z 2
_cell_length_a 12.0224(5)
_cell_length_b 14.9397(6)
_cell_length_c 19.8170(8)
_cell_measurement_reflns_used 11403
_cell_measurement_temperature 100.01(10)
_cell_measurement_theta_max 73.0700
_cell_measurement_theta_min 4.4620
_cell_volume 3248.8(2)
_computing_cell_refinement 'CrysAlisPro 1.171.39.32a (Rigaku OD, 2017)'
_computing_data_collection 'CrysAlisPro 1.171.39.32a (Rigaku OD, 2017)'
_computing_data_reduction 'CrysAlisPro 1.171.39.32a (Rigaku OD, 2017)'
_computing_molecular_graphics 'Olex2 (Dolomanov et al., 2009)'
_computing_publication_material 'Olex2 (Dolomanov et al., 2009)'
_computing_structure_refinement 'ShelXL (Sheldrick, 2015)'
_diffrn_ambient_environment N~2~
_diffrn_ambient_temperature 100.01(10)
_diffrn_detector 'CCD plate'
_diffrn_detector_area_resol_mean 5.3127
_diffrn_detector_type AtlasS2
_diffrn_measured_fraction_theta_full 0.999
_diffrn_measured_fraction_theta_max 0.970
_diffrn_measurement_details
;
List of Runs (angles in degrees, time in seconds):

  # Type    Start    End  Width  t~exp~   \w     \q     \k     \f   Frames
#--------------------------------------------------------------------------
  1  \w   -109.00 -15.00   1.00    1.00    --  -41.49 -57.00 -30.00   94
  2  \w    -70.00  32.00   1.00    1.00    --  -41.49  57.00-150.00  102
  3  \w   -115.00 -27.00   1.00    1.00    --  -41.49 -37.00  60.00   88
  4  \w     13.00  63.00   1.00    1.00    --   41.49 -99.00 -90.00   50
  5  \w     35.00  93.00   1.00    1.00    --   41.49-125.00  60.00   58
  6  \w     81.00 178.00   1.00    1.00    --  107.19  45.00   0.00   97
  7  \w     35.00 135.00   1.00    1.00    --  107.19 -61.00  30.00  100
  8  \w     31.00 133.00   1.00    1.00    --  107.19 -77.00-180.00  102
  9  \w    146.00 178.00   1.00    1.00    --  107.19  45.00-180.00   32
 10  \w     82.00 121.00   1.00    1.00    --  107.19  45.00-180.00   39
 11  \w     40.00 134.00   1.00    1.00    --  107.19 -30.00-180.00   94
 12  \w     84.00 109.00   1.00    1.00    --  107.19 -94.00-180.00   25
 13  \w     35.00  88.00   1.00    1.00    --  107.19 -61.00 -30.00   53
 14  \w     78.00 117.00   1.00    1.00    --  107.19-125.00-180.00   39
 15  \w     81.00 178.00   1.00    1.00    --  107.19  30.00 120.00   97
 16  \w     50.00 119.00   1.00    1.00    --  107.19-125.00   0.00   69
 17  \w     73.00 109.00   1.00    1.00    --  107.19 -94.00  30.00   36
 18  \w     53.00  90.00   1.00    1.00    --  107.19   0.00 150.00   37
;
_diffrn_measurement_device 'four-circle diffractometer'
_diffrn_measurement_device_type 'SuperNova, Dual, Cu at home/near, AtlasS2'
_diffrn_measurement_method '\w scans'
_diffrn_orient_matrix_type 'CrysAlisPro convention (1999,Acta A55,543-557)'
_diffrn_orient_matrix_UB_11 0.0209367000
_diffrn_orient_matrix_UB_12 0.0581657000
_diffrn_orient_matrix_UB_13 0.0460446000
_diffrn_orient_matrix_UB_21 -0.1194265000
_diffrn_orient_matrix_UB_22 -0.0118268000
_diffrn_orient_matrix_UB_23 0.0384357000
_diffrn_orient_matrix_UB_31 0.0479459000
_diffrn_orient_matrix_UB_32 -0.0949847000
_diffrn_orient_matrix_UB_33 0.0587145000
_diffrn_radiation_monochromator mirror
_diffrn_radiation_probe x-ray
_diffrn_radiation_type CuK\a
_diffrn_radiation_wavelength 1.54184
_diffrn_reflns_av_R_equivalents 0.0590
_diffrn_reflns_av_unetI/netI 0.0811
_diffrn_reflns_Laue_measured_fraction_full 0.999
_diffrn_reflns_Laue_measured_fraction_max 0.970
_diffrn_reflns_limit_h_max 14
_diffrn_reflns_limit_h_min -13
_diffrn_reflns_limit_k_max 18
_diffrn_reflns_limit_k_min -18
_diffrn_reflns_limit_l_max 24
_diffrn_reflns_limit_l_min -23
_diffrn_reflns_number 23582
_diffrn_reflns_point_group_measured_fraction_full 0.999
_diffrn_reflns_point_group_measured_fraction_max 0.970
_diffrn_reflns_theta_full 67.684
_diffrn_reflns_theta_max 73.328
_diffrn_reflns_theta_min 3.741
_diffrn_source 'micro-focus sealed X-ray tube'
_diffrn_source_type 'SuperNova (Cu) X-ray Source'
_exptl_absorpt_coefficient_mu 7.905
_exptl_absorpt_correction_T_max 1.00000
_exptl_absorpt_correction_T_min 0.80534
_exptl_absorpt_correction_type multi-scan
_exptl_absorpt_process_details
;
CrysAlisPro 1.171.39.32a (Rigaku Oxford Diffraction, 2017)
Empirical absorption correction using spherical harmonics,
 implemented in SCALE3 ABSPACK scaling algorithm.
;
_exptl_crystal_colour orange
_exptl_crystal_colour_primary orange
_exptl_crystal_density_diffrn 1.255
_exptl_crystal_description block
_exptl_crystal_F_000 1282
_exptl_crystal_size_max 0.2
_exptl_crystal_size_mid 0.15
_exptl_crystal_size_min 0.1
_refine_diff_density_max 3.224
_refine_diff_density_min -2.256
_refine_diff_density_rms 0.140
_refine_ls_extinction_method none
_refine_ls_goodness_of_fit_ref 1.045
_refine_ls_hydrogen_treatment mixed
_refine_ls_matrix_type full
_refine_ls_number_parameters 692
_refine_ls_number_reflns 12661
_refine_ls_number_restraints 1
_refine_ls_restrained_S_all 1.045
_refine_ls_R_factor_all 0.0494
_refine_ls_R_factor_gt 0.0422
_refine_ls_shift/su_max 0.003
_refine_ls_shift/su_mean 0.000
_refine_ls_structure_factor_coef Fsqd
_refine_ls_weighting_details 'w=1/[\s^2^(Fo^2^)+(0.0406P)^2^] where P=(Fo^2^+2Fc^2^)/3'
_refine_ls_weighting_scheme calc
_refine_ls_wR_factor_gt 0.0981
_refine_ls_wR_factor_ref 0.1029
_reflns_Friedel_coverage 0.000
_reflns_number_gt 11432
_reflns_number_total 12661
_reflns_threshold_expression 'I > 2\s(I)'
_cod_data_source_file c9dt00012g2.cif
_cod_data_source_block compound6
_cod_depositor_comments 'Adding full bibliography for 7048788--7048794.cif.'
_cod_database_code 7048793
_shelx_shelxl_version_number 2014/7
_chemical_oxdiff_formula C1H1N1P1Th1
_shelx_space_group_comment
;
The symmetry employed for this shelxl refinement is uniquely defined
by the following loop, which should always be used as a source of
symmetry information in preference to the above space-group names.
They are only intended as comments.
;
_reflns_odcompleteness_completeness 99.92
_reflns_odcompleteness_iscentric 1
_reflns_odcompleteness_theta 66.97
_olex2_refinement_description
;
1. Fixed Uiso
 At 1.2 times of:
  All C(H) groups, All C(H,H) groups
 At 1.5 times of:
  All C(H,H,H) groups
2. Restrained distances
 P1-H1
 1.1 with sigma of 0.02
3.a Secondary CH2 refined with riding coordinates:
 C68(H68A,H68B), C69(H69A,H69B)
3.b Aromatic/amide H refined with riding coordinates:
 C3(H3), C5(H5), C20(H20), C22(H22), C37(H37), C39(H39), C55(H55), C56(H56),
 C58(H58), C59(H59), C62(H62), C63(H63), C65(H65), C66(H66)
3.c Idealised Me refined as rotating group:
 C7(H7A,H7B,H7C), C8(H8A,H8B,H8C), C9(H9A,H9B,H9C), C11(H11A,H11B,H11C),
 C12(H12A,H12B,H12C), C13(H13A,H13B,H13C), C15(H15A,H15B,H15C), C16(H16A,H16B,
 H16C), C17(H17A,H17B,H17C), C24(H24A,H24B,H24C), C25(H25A,H25B,H25C), C26(H26A,
 H26B,H26C), C28(H28A,H28B,H28C), C29(H29A,H29B,H29C), C30(H30A,H30B,H30C),
 C32(H32A,H32B,H32C), C33(H33A,H33B,H33C), C34(H34A,H34B,H34C), C42(H42A,H42B,
 H42C), C43(H43A,H43B,H43C), C44(H44A,H44B,H44C), C46(H46A,H46B,H46C), C47(H47A,
 H47B,H47C), C48(H48A,H48B,H48C), C50(H50A,H50B,H50C), C51(H51A,H51B,H51C),
 C52(H52A,H52B,H52C), C60(H60A,H60B,H60C), C67(H67A,H67B,H67C), C70(H70A,H70B,
 H70C)
;
_olex2_submission_special_instructions 'No special instructions were received'
_oxdiff_exptl_absorpt_empirical_details
;
Empirical correction (ABSPACK) includes:
- Absorption correction using spherical harmonics
- Frame scaling
;
_oxdiff_exptl_absorpt_empirical_full_max 1.469
_oxdiff_exptl_absorpt_empirical_full_min 0.678

loop_
_space_group_symop_operation_xyz
'x, y, z'
'-x, -y, -z'

loop_
_atom_site_label
_atom_site_type_symbol
_atom_site_fract_x
_atom_site_fract_y
_atom_site_fract_z
_atom_site_U_iso_or_equiv
_atom_site_adp_type
_atom_site_occupancy
_atom_site_site_symmetry_order
_atom_site_calc_flag
_atom_site_refinement_flags_posn
C1 C 1.0707(4) 0.6219(3) 0.6487(3) 0.0146(9) Uani 1 1 d .
C2 C 1.0721(4) 0.7031(3) 0.6712(3) 0.0156(9) Uani 1 1 d .
C3 C 1.0724(4) 0.6639(3) 0.7491(3) 0.0199(10) Uani 1 1 d .
H3 H 1.0683 0.7010 0.7783 0.024 Uiso 1 1 calc R
C4 C 1.0796(4) 0.5618(4) 0.7756(3) 0.0199(10) Uani 1 1 d .
C5 C 1.0737(4) 0.5377(3) 0.7139(3) 0.0170(10) Uani 1 1 d .
H5 H 1.0720 0.4750 0.7154 0.020 Uiso 1 1 calc R
C6 C 1.0827(4) 0.6116(3) 0.5730(3) 0.0163(9) Uani 1 1 d .
C7 C 0.9763(4) 0.6585(4) 0.5317(3) 0.0190(10) Uani 1 1 d .
H7A H 0.9132 0.6261 0.5585 0.029 Uiso 1 1 calc GR
H7B H 0.9878 0.6529 0.4845 0.029 Uiso 1 1 calc GR
H7C H 0.9613 0.7259 0.5262 0.029 Uiso 1 1 calc GR
C8 C 1.1040(4) 0.5041(4) 0.5807(3) 0.0205(10) Uani 1 1 d .
H8A H 1.1725 0.4738 0.6045 0.031 Uiso 1 1 calc GR
H8B H 1.1110 0.4993 0.5333 0.031 Uiso 1 1 calc GR
H8C H 1.0417 0.4719 0.6093 0.031 Uiso 1 1 calc GR
C9 C 1.1862(4) 0.6546(4) 0.5252(3) 0.0208(10) Uani 1 1 d .
H9A H 1.1756 0.7238 0.5132 0.031 Uiso 1 1 calc GR
H9B H 1.1944 0.6404 0.4812 0.031 Uiso 1 1 calc GR
H9C H 1.2530 0.6265 0.5512 0.031 Uiso 1 1 calc GR
C10 C 1.1048(4) 0.8069(4) 0.6290(3) 0.0197(10) Uani 1 1 d .
C11 C 1.0488(4) 0.8639(4) 0.5572(3) 0.0206(10) Uani 1 1 d .
H11A H 1.0721 0.8304 0.5236 0.031 Uiso 1 1 calc GR
H11B H 1.0714 0.9278 0.5367 0.031 Uiso 1 1 calc GR
H11C H 0.9680 0.8690 0.5664 0.031 Uiso 1 1 calc GR
C12 C 1.2350(4) 0.7972(4) 0.6162(3) 0.0254(12) Uani 1 1 d .
H12A H 1.2681 0.7600 0.6615 0.038 Uiso 1 1 calc GR
H12B H 1.2588 0.8606 0.5971 0.038 Uiso 1 1 calc GR
H12C H 1.2592 0.7647 0.5820 0.038 Uiso 1 1 calc GR
C13 C 1.0732(5) 0.8692(4) 0.6781(3) 0.0248(11) Uani 1 1 d .
H13A H 0.9960 0.8649 0.6975 0.037 Uiso 1 1 calc GR
H13B H 1.0820 0.9357 0.6497 0.037 Uiso 1 1 calc GR
H13C H 1.1221 0.8454 0.7174 0.037 Uiso 1 1 calc GR
C14 C 1.1338(4) 0.4934(4) 0.8455(3) 0.0198(10) Uani 1 1 d .
C15 C 1.1314(5) 0.3863(4) 0.8581(3) 0.0246(11) Uani 1 1 d .
H15A H 1.0543 0.3743 0.8624 0.037 Uiso 1 1 calc GR
H15B H 1.1667 0.3462 0.9020 0.037 Uiso 1 1 calc GR
H15C H 1.1716 0.3712 0.8176 0.037 Uiso 1 1 calc GR
C16 C 1.2587(5) 0.5112(4) 0.8343(3) 0.0293(12) Uani 1 1 d .
H16A H 1.2931 0.5005 0.7909 0.044 Uiso 1 1 calc GR
H16B H 1.2983 0.4672 0.8755 0.044 Uiso 1 1 calc GR
H16C H 1.2625 0.5769 0.8296 0.044 Uiso 1 1 calc GR
C17 C 1.0809(5) 0.5138(4) 0.9139(3) 0.0266(12) Uani 1 1 d .
H17A H 1.0753 0.5821 0.9047 0.040 Uiso 1 1 calc GR
H17B H 1.1275 0.4781 0.9536 0.040 Uiso 1 1 calc GR
H17C H 1.0067 0.4939 0.9261 0.040 Uiso 1 1 calc GR
C18 C 0.7425(4) 0.7118(4) 0.8460(3) 0.0219(11) Uani 1 1 d .
C19 C 0.6484(4) 0.7145(4) 0.8073(3) 0.0186(10) Uani 1 1 d .
C20 C 0.6386(4) 0.6171(4) 0.8175(3) 0.0222(11) Uani 1 1 d .
H20 H 0.5886 0.5989 0.7944 0.027 Uiso 1 1 calc R
C21 C 0.7142(4) 0.5518(4) 0.8669(3) 0.0219(11) Uani 1 1 d .
C22 C 0.7827(5) 0.6103(4) 0.8811(3) 0.0217(11) Uani 1 1 d .
H22 H 0.8448 0.5864 0.9091 0.026 Uiso 1 1 calc R
C23 C 0.7816(5) 0.7876(4) 0.8704(3) 0.0246(11) Uani 1 1 d .
C24 C 0.8916(5) 0.7472(4) 0.9085(3) 0.0334(13) Uani 1 1 d .
H24A H 0.8798 0.6909 0.9510 0.050 Uiso 1 1 calc GR
H24B H 0.9145 0.7959 0.9226 0.050 Uiso 1 1 calc GR
H24C H 0.9495 0.7295 0.8758 0.050 Uiso 1 1 calc GR
C25 C 0.6915(6) 0.8094(4) 0.9271(3) 0.0358(14) Uani 1 1 d .
H25A H 0.6220 0.8394 0.9046 0.054 Uiso 1 1 calc GR
H25B H 0.7174 0.8525 0.9457 0.054 Uiso 1 1 calc GR
H25C H 0.6791 0.7498 0.9664 0.054 Uiso 1 1 calc GR
C26 C 0.8062(5) 0.8821(4) 0.8081(3) 0.0284(12) Uani 1 1 d .
H26A H 0.8531 0.8667 0.7697 0.043 Uiso 1 1 calc GR
H26B H 0.8446 0.9193 0.8259 0.043 Uiso 1 1 calc GR
H26C H 0.7362 0.9193 0.7896 0.043 Uiso 1 1 calc GR
C27 C 0.5436(4) 0.7907(4) 0.7775(3) 0.0235(11) Uani 1 1 d .
C28 C 0.4484(5) 0.7662(4) 0.8397(3) 0.0313(13) Uani 1 1 d .
H28A H 0.4325 0.7014 0.8502 0.047 Uiso 1 1 calc GR
H28B H 0.3814 0.8114 0.8250 0.047 Uiso 1 1 calc GR
H28C H 0.4725 0.7707 0.8826 0.047 Uiso 1 1 calc GR
C29 C 0.5548(5) 0.8986(4) 0.7555(3) 0.0277(12) Uani 1 1 d .
H29A H 0.5730 0.9107 0.7968 0.041 Uiso 1 1 calc GR
H29B H 0.4846 0.9371 0.7386 0.041 Uiso 1 1 calc GR
H29C H 0.6139 0.9157 0.7173 0.041 Uiso 1 1 calc GR
C30 C 0.5035(4) 0.7787(4) 0.7113(3) 0.0263(12) Uani 1 1 d .
H30A H 0.5647 0.7843 0.6743 0.039 Uiso 1 1 calc GR
H30B H 0.4417 0.8284 0.6925 0.039 Uiso 1 1 calc GR
H30C H 0.4789 0.7159 0.7258 0.039 Uiso 1 1 calc GR
C31 C 0.7074(5) 0.4446(4) 0.9100(3) 0.0252(11) Uani 1 1 d .
C32 C 0.6099(5) 0.4121(4) 0.8860(3) 0.0294(12) Uani 1 1 d .
H32A H 0.5405 0.4517 0.8923 0.044 Uiso 1 1 calc GR
H32B H 0.6038 0.3453 0.9151 0.044 Uiso 1 1 calc GR
H32C H 0.6243 0.4190 0.8357 0.044 Uiso 1 1 calc GR
C33 C 0.8158(5) 0.3801(5) 0.9033(4) 0.0418(16) Uani 1 1 d .
H33A H 0.8366 0.3902 0.8528 0.063 Uiso 1 1 calc GR
H33B H 0.8050 0.3133 0.9290 0.063 Uiso 1 1 calc GR
H33C H 0.8748 0.3956 0.9237 0.063 Uiso 1 1 calc GR
C34 C 0.6792(6) 0.4337(4) 0.9901(3) 0.0350(14) Uani 1 1 d .
H34A H 0.7418 0.4479 1.0082 0.052 Uiso 1 1 calc GR
H34B H 0.6649 0.3684 1.0181 0.052 Uiso 1 1 calc GR
H34C H 0.6131 0.4782 0.9941 0.052 Uiso 1 1 calc GR
C35 C 0.7204(4) 0.3793(3) 0.7170(3) 0.0172(10) Uani 1 1 d .
C36 C 0.6024(4) 0.3924(3) 0.7097(3) 0.0173(10) Uani 1 1 d .
C37 C 0.5376(4) 0.3221(3) 0.7584(3) 0.0178(10) Uani 1 1 d .
H37 H 0.4594 0.3336 0.7562 0.021 Uiso 1 1 calc R
C38 C 0.5837(4) 0.2369(4) 0.8093(3) 0.0194(10) Uani 1 1 d .
C39 C 0.7013(4) 0.2160(3) 0.8027(3) 0.0197(10) Uani 1 1 d .
H39 H 0.7343 0.1548 0.8311 0.024 Uiso 1 1 calc R
C40 C 0.7719(4) 0.2812(3) 0.7560(3) 0.0171(10) Uani 1 1 d .
C41 C 0.5400(4) 0.4786(3) 0.6489(3) 0.0171(10) Uani 1 1 d .
C42 C 0.5204(5) 0.5719(4) 0.6669(3) 0.0248(11) Uani 1 1 d .
H42A H 0.4775 0.5605 0.7130 0.037 Uiso 1 1 calc GR
H42B H 0.4794 0.6231 0.6296 0.037 Uiso 1 1 calc GR
H42C H 0.5920 0.5904 0.6692 0.037 Uiso 1 1 calc GR
C43 C 0.6045(4) 0.4952(4) 0.5743(3) 0.0200(10) Uani 1 1 d .
H43A H 0.6783 0.5112 0.5752 0.030 Uiso 1 1 calc GR
H43B H 0.5636 0.5477 0.5378 0.030 Uiso 1 1 calc GR
H43C H 0.6122 0.4371 0.5631 0.030 Uiso 1 1 calc GR
C44 C 0.4231(4) 0.4563(4) 0.6405(3) 0.0255(11) Uani 1 1 d .
H44A H 0.4317 0.3956 0.6328 0.038 Uiso 1 1 calc GR
H44B H 0.3900 0.5073 0.5995 0.038 Uiso 1 1 calc GR
H44C H 0.3748 0.4521 0.6838 0.038 Uiso 1 1 calc GR
C45 C 0.5137(5) 0.1630(4) 0.8670(3) 0.0244(11) Uani 1 1 d .
C46 C 0.3885(5) 0.2057(4) 0.8716(3) 0.0281(12) Uani 1 1 d .
H46A H 0.3823 0.2632 0.8833 0.042 Uiso 1 1 calc GR
H46B H 0.3472 0.1587 0.9088 0.042 Uiso 1 1 calc GR
H46C H 0.3578 0.2218 0.8255 0.042 Uiso 1 1 calc GR
C47 C 0.5218(5) 0.0729(4) 0.8452(3) 0.0302(13) Uani 1 1 d .
H47A H 0.4831 0.0900 0.8019 0.045 Uiso 1 1 calc GR
H47B H 0.4875 0.0225 0.8840 0.045 Uiso 1 1 calc GR
H47C H 0.5999 0.0501 0.8363 0.045 Uiso 1 1 calc GR
C48 C 0.5591(5) 0.1322(4) 0.9421(3) 0.0345(14) Uani 1 1 d .
H48A H 0.6355 0.1008 0.9410 0.052 Uiso 1 1 calc GR
H48B H 0.5128 0.0880 0.9778 0.052 Uiso 1 1 calc GR
H48C H 0.5575 0.1886 0.9547 0.052 Uiso 1 1 calc GR
C49 C 0.8978(4) 0.2408(4) 0.7458(3) 0.0212(10) Uani 1 1 d .
C50 C 0.9170(5) 0.1281(4) 0.7758(3) 0.0320(13) Uani 1 1 d .
H50A H 0.9030 0.1046 0.8278 0.048 Uiso 1 1 calc GR
H50B H 0.9937 0.1058 0.7632 0.048 Uiso 1 1 calc GR
H50C H 0.8663 0.1041 0.7549 0.048 Uiso 1 1 calc GR
C51 C 0.9776(4) 0.2716(4) 0.7851(3) 0.0287(12) Uani 1 1 d .
H51A H 0.9709 0.3413 0.7679 0.043 Uiso 1 1 calc GR
H51B H 1.0542 0.2458 0.7754 0.043 Uiso 1 1 calc GR
H51C H 0.9578 0.2471 0.8366 0.043 Uiso 1 1 calc GR
C52 C 0.9338(4) 0.2703(4) 0.6636(3) 0.0240(11) Uani 1 1 d .
H52A H 0.8873 0.2446 0.6412 0.036 Uiso 1 1 calc GR
H52B H 1.0116 0.2449 0.6570 0.036 Uiso 1 1 calc GR
H52C H 0.9249 0.3399 0.6414 0.036 Uiso 1 1 calc GR
C53 C 0.7516(4) 0.8372(3) 0.5860(3) 0.0158(9) Uani 1 1 d .
C54 C 0.7177(4) 0.9386(3) 0.5869(3) 0.0171(10) Uani 1 1 d .
C55 C 0.7817(4) 0.9812(4) 0.6166(3) 0.0198(10) Uani 1 1 d .
H55 H 0.8509 0.9482 0.6342 0.024 Uiso 1 1 calc R
C56 C 0.7447(4) 1.0724(4) 0.6208(3) 0.0232(11) Uani 1 1 d .
H56 H 0.7902 1.1001 0.6400 0.028 Uiso 1 1 calc R
C57 C 0.6401(4) 1.1231(4) 0.5965(3) 0.0212(10) Uani 1 1 d .
C58 C 0.5759(4) 1.0803(4) 0.5666(3) 0.0243(11) Uani 1 1 d .
H58 H 0.5058 1.1126 0.5502 0.029 Uiso 1 1 calc R
C59 C 0.6139(4) 0.9904(4) 0.5607(3) 0.0208(10) Uani 1 1 d .
H59 H 0.5702 0.9641 0.5392 0.025 Uiso 1 1 calc R
C60 C 0.5993(5) 1.2207(4) 0.6034(3) 0.0280(12) Uani 1 1 d .
H60A H 0.5328 1.2161 0.6364 0.042 Uiso 1 1 calc GR
H60B H 0.5817 1.2679 0.5565 0.042 Uiso 1 1 calc GR
H60C H 0.6575 1.2403 0.6217 0.042 Uiso 1 1 calc GR
C61 C 0.7358(4) 0.8265(3) 0.5154(3) 0.0168(10) Uani 1 1 d .
C62 C 0.7545(4) 0.9018(4) 0.4495(3) 0.0213(10) Uani 1 1 d .
H62 H 0.7695 0.9609 0.4495 0.026 Uiso 1 1 calc R
C63 C 0.7508(4) 0.8890(4) 0.3835(3) 0.0233(11) Uani 1 1 d .
H63 H 0.7657 0.9394 0.3400 0.028 Uiso 1 1 calc R
C64 C 0.7254(4) 0.8025(4) 0.3814(3) 0.0204(10) Uani 1 1 d .
C65 C 0.7050(4) 0.7280(4) 0.4487(3) 0.0194(10) Uani 1 1 d .
H65 H 0.6872 0.6696 0.4490 0.023 Uiso 1 1 calc R
C66 C 0.7107(4) 0.7393(3) 0.5142(3) 0.0169(9) Uani 1 1 d .
H66 H 0.6976 0.6886 0.5578 0.020 Uiso 1 1 calc R
C67 C 0.7196(5) 0.7896(4) 0.3101(3) 0.0290(12) Uani 1 1 d .
H67A H 0.6422 0.7901 0.3026 0.043 Uiso 1 1 calc GR
H67B H 0.7623 0.7286 0.3113 0.043 Uiso 1 1 calc GR
H67C H 0.7507 0.8417 0.2710 0.043 Uiso 1 1 calc GR
N1 N 0.7929(3) 0.7663(3) 0.6391(2) 0.0158(8) Uani 1 1 d .
P1 P 0.79763(11) 0.48664(9) 0.68062(7) 0.0197(3) Uani 1 1 d D
Th1 Th 0.85107(2) 0.63641(2) 0.73487(2) 0.01462(6) Uani 1 1 d .
C68 C 0.0377(8) 0.9686(7) 0.9802(6) 0.080(3) Uani 1 1 d .
H68A H 0.0594 0.9051 1.0163 0.096 Uiso 1 1 calc R
H68B H -0.0076 0.9595 0.9468 0.096 Uiso 1 1 calc R
C69 C 0.1444(9) 1.0074(8) 0.9379(6) 0.093(4) Uani 1 1 d .
H69A H 0.1941 1.0113 0.9713 0.111 Uiso 1 1 calc R
H69B H 0.1248 1.0726 0.9035 0.111 Uiso 1 1 calc R
C70 C 0.2070(10) 0.9430(9) 0.8968(8) 0.131(5) Uani 1 1 d .
H70A H 0.1618 0.9454 0.8596 0.196 Uiso 1 1 calc GR
H70B H 0.2209 0.8773 0.9301 0.196 Uiso 1 1 calc GR
H70C H 0.2778 0.9659 0.8749 0.196 Uiso 1 1 calc GR
H1 H 0.888(3) 0.456(6) 0.672(4) 0.08(3) Uiso 1 1 d D

loop_
_atom_site_aniso_label
_atom_site_aniso_U_11
_atom_site_aniso_U_22
_atom_site_aniso_U_33
_atom_site_aniso_U_23
_atom_site_aniso_U_13
_atom_site_aniso_U_12
C1 0.010(2) 0.015(2) 0.018(2) -0.0053(19) 0.0003(17) -0.0016(17)
C2 0.017(2) 0.013(2) 0.017(2) -0.0055(19) -0.0021(18) -0.0009(18)
C3 0.027(3) 0.014(2) 0.020(2) -0.007(2) -0.004(2) -0.003(2)
C4 0.017(2) 0.019(3) 0.023(3) -0.008(2) -0.0006(19) -0.0020(19)
C5 0.018(2) 0.012(2) 0.021(2) -0.0068(19) -0.0018(19) 0.0004(18)
C6 0.015(2) 0.016(2) 0.016(2) -0.0051(19) 0.0029(18) -0.0035(18)
C7 0.016(2) 0.027(3) 0.016(2) -0.010(2) -0.0032(18) 0.000(2)
C8 0.023(3) 0.020(3) 0.018(2) -0.008(2) 0.0023(19) 0.000(2)
C9 0.017(2) 0.022(3) 0.019(2) -0.005(2) 0.0001(19) 0.001(2)
C10 0.019(2) 0.014(2) 0.025(3) -0.007(2) -0.002(2) -0.0023(19)
C11 0.021(3) 0.014(2) 0.023(3) -0.005(2) 0.002(2) -0.0008(19)
C12 0.020(3) 0.019(3) 0.034(3) -0.003(2) -0.008(2) -0.004(2)
C13 0.030(3) 0.019(3) 0.027(3) -0.010(2) -0.003(2) -0.002(2)
C14 0.023(3) 0.018(3) 0.016(2) -0.0037(19) -0.0045(19) -0.001(2)
C15 0.029(3) 0.023(3) 0.018(2) -0.003(2) -0.012(2) 0.006(2)
C16 0.026(3) 0.032(3) 0.028(3) -0.005(2) -0.010(2) -0.004(2)
C17 0.031(3) 0.029(3) 0.015(2) -0.005(2) -0.003(2) 0.002(2)
C18 0.029(3) 0.022(3) 0.018(2) -0.011(2) 0.003(2) -0.005(2)
C19 0.020(2) 0.018(2) 0.016(2) -0.0064(19) 0.0028(19) 0.000(2)
C20 0.022(3) 0.025(3) 0.023(3) -0.013(2) 0.002(2) -0.001(2)
C21 0.025(3) 0.024(3) 0.017(2) -0.010(2) 0.004(2) -0.003(2)
C22 0.028(3) 0.019(3) 0.017(2) -0.007(2) 0.001(2) -0.003(2)
C23 0.034(3) 0.021(3) 0.020(3) -0.008(2) 0.003(2) -0.007(2)
C24 0.046(4) 0.028(3) 0.036(3) -0.018(3) -0.010(3) -0.007(3)
C25 0.050(4) 0.033(3) 0.030(3) -0.019(3) 0.003(3) -0.007(3)
C26 0.029(3) 0.026(3) 0.033(3) -0.012(2) -0.001(2) -0.007(2)
C27 0.019(2) 0.027(3) 0.026(3) -0.016(2) 0.002(2) 0.003(2)
C28 0.022(3) 0.032(3) 0.037(3) -0.014(3) 0.008(2) 0.001(2)
C29 0.028(3) 0.021(3) 0.036(3) -0.014(2) -0.005(2) 0.003(2)
C30 0.023(3) 0.021(3) 0.036(3) -0.014(2) -0.003(2) 0.004(2)
C31 0.031(3) 0.016(3) 0.027(3) -0.007(2) -0.002(2) -0.003(2)
C32 0.041(3) 0.024(3) 0.026(3) -0.010(2) -0.001(2) -0.012(2)
C33 0.031(3) 0.030(3) 0.056(4) -0.010(3) 0.004(3) 0.000(3)
C34 0.054(4) 0.029(3) 0.024(3) -0.007(2) 0.002(3) -0.019(3)
C35 0.022(2) 0.013(2) 0.016(2) -0.0046(18) 0.0036(18) -0.0047(19)
C36 0.020(2) 0.016(2) 0.020(2) -0.011(2) -0.0048(19) -0.0010(19)
C37 0.022(2) 0.017(2) 0.018(2) -0.0095(19) 0.0008(19) -0.0064(19)
C38 0.025(3) 0.016(2) 0.018(2) -0.007(2) -0.002(2) -0.003(2)
C39 0.026(3) 0.012(2) 0.021(2) -0.0041(19) -0.004(2) -0.003(2)
C40 0.021(2) 0.012(2) 0.021(2) -0.0077(19) -0.0018(19) -0.0032(19)
C41 0.019(2) 0.014(2) 0.018(2) -0.0066(19) -0.0015(19) -0.0007(19)
C42 0.029(3) 0.014(3) 0.032(3) -0.013(2) 0.003(2) 0.000(2)
C43 0.023(3) 0.019(2) 0.019(2) -0.007(2) -0.003(2) -0.002(2)
C44 0.025(3) 0.024(3) 0.026(3) -0.006(2) -0.005(2) -0.001(2)
C45 0.029(3) 0.015(3) 0.024(3) -0.002(2) 0.002(2) -0.006(2)
C46 0.031(3) 0.025(3) 0.025(3) -0.008(2) 0.008(2) -0.008(2)
C47 0.037(3) 0.022(3) 0.033(3) -0.009(2) 0.000(2) -0.010(2)
C48 0.046(4) 0.032(3) 0.022(3) -0.002(2) 0.002(3) -0.018(3)
C49 0.021(3) 0.021(3) 0.021(3) -0.009(2) 0.000(2) 0.000(2)
C50 0.032(3) 0.022(3) 0.037(3) -0.009(2) -0.001(2) 0.007(2)
C51 0.023(3) 0.041(3) 0.025(3) -0.017(3) 0.003(2) -0.005(2)
C52 0.024(3) 0.024(3) 0.024(3) -0.010(2) 0.002(2) -0.001(2)
C53 0.015(2) 0.011(2) 0.021(2) -0.0054(19) 0.0018(18) -0.0026(18)
C54 0.020(2) 0.013(2) 0.018(2) -0.0064(19) -0.0005(19) 0.0016(19)
C55 0.018(2) 0.016(2) 0.024(3) -0.007(2) -0.004(2) 0.0031(19)
C56 0.021(3) 0.021(3) 0.032(3) -0.015(2) 0.000(2) -0.004(2)
C57 0.025(3) 0.015(2) 0.023(3) -0.007(2) 0.002(2) -0.001(2)
C58 0.021(3) 0.019(3) 0.030(3) -0.009(2) -0.002(2) 0.005(2)
C59 0.021(3) 0.020(3) 0.024(3) -0.011(2) -0.005(2) 0.000(2)
C60 0.027(3) 0.018(3) 0.039(3) -0.014(2) 0.004(2) 0.000(2)
C61 0.017(2) 0.013(2) 0.020(2) -0.0057(19) -0.0026(18) 0.0000(18)
C62 0.024(3) 0.015(2) 0.023(3) -0.006(2) -0.001(2) -0.002(2)
C63 0.026(3) 0.022(3) 0.021(3) -0.006(2) -0.001(2) -0.005(2)
C64 0.015(2) 0.022(3) 0.024(3) -0.010(2) -0.0006(19) 0.0010(19)
C65 0.020(2) 0.015(2) 0.024(3) -0.009(2) -0.003(2) -0.0012(19)
C66 0.017(2) 0.013(2) 0.019(2) -0.0045(19) -0.0003(18) -0.0009(18)
C67 0.029(3) 0.046(4) 0.022(3) -0.021(3) -0.001(2) -0.011(3)
N1 0.023(2) 0.0072(18) 0.0113(19) 0.0021(15) -0.0035(16) 0.0026(15)
P1 0.0218(6) 0.0175(6) 0.0221(6) -0.0084(5) -0.0013(5) -0.0061(5)
Th1 0.01826(9) 0.01150(9) 0.01374(9) -0.00535(6) -0.00066(6) 0.00055(6)
C68 0.075(7) 0.068(6) 0.084(7) -0.016(5) -0.019(6) 0.006(5)
C69 0.066(6) 0.094(8) 0.097(9) -0.009(7) -0.012(6) -0.007(6)
C70 0.077(8) 0.125(12) 0.174(15) -0.062(10) 0.028(9) 0.024(8)

loop_
_atom_type_symbol
_atom_type_description
_atom_type_scat_dispersion_real
_atom_type_scat_dispersion_imag
_atom_type_scat_source
C C 0.0181 0.0091 'International Tables Vol C Tables 4.2.6.8 and 6.1.1.4'
H H 0.0000 0.0000 'International Tables Vol C Tables 4.2.6.8 and 6.1.1.4'
N N 0.0311 0.0180 'International Tables Vol C Tables 4.2.6.8 and 6.1.1.4'
P P 0.2955 0.4335 'International Tables Vol C Tables 4.2.6.8 and 6.1.1.4'
Th Th -4.1491 12.3296 'International Tables Vol C Tables 4.2.6.8 and 6.1.1.4'

loop_
_geom_angle_atom_site_label_1
_geom_angle_atom_site_label_2
_geom_angle_atom_site_label_3
_geom_angle
_geom_angle_site_symmetry_1
_geom_angle_site_symmetry_3
C2 C1 C6 132.8(4) . .
C2 C1 Th1 75.3(3) . .
C5 C1 C2 106.0(4) . .
C5 C1 C6 120.6(4) . .
C5 C1 Th1 72.6(3) . .
C6 C1 Th1 123.9(3) . .
C1 C2 C10 132.0(4) . .
C1 C2 Th1 76.5(3) . .
C3 C2 C1 106.2(4) . .
C3 C2 C10 119.3(4) . .
C3 C2 Th1 70.6(3) . .
C10 C2 Th1 131.1(3) . .
C2 C3 H3 124.5 . .
C2 C3 Th1 80.8(3) . .
C4 C3 C2 111.1(4) . .
C4 C3 H3 124.5 . .
C4 C3 Th1 78.1(3) . .
Th1 C3 H3 108.9 . .
C3 C4 C5 105.1(4) . .
C3 C4 C14 125.0(4) . .
C3 C4 Th1 73.4(3) . .
C5 C4 C14 125.0(4) . .
C5 C4 Th1 76.0(3) . .
C14 C4 Th1 135.2(3) . .
C1 C5 H5 124.3 . .
C1 C5 Th1 79.2(3) . .
C4 C5 C1 111.4(4) . .
C4 C5 H5 124.3 . .
C4 C5 Th1 75.7(3) . .
Th1 C5 H5 112.6 . .
C7 C6 C1 111.7(4) . .
C7 C6 C8 107.9(4) . .
C7 C6 C9 109.1(4) . .
C8 C6 C1 110.8(4) . .
C8 C6 C9 104.1(4) . .
C9 C6 C1 112.7(4) . .
C6 C7 H7A 109.5 . .
C6 C7 H7B 109.5 . .
C6 C7 H7C 109.5 . .
H7A C7 H7B 109.5 . .
H7A C7 H7C 109.5 . .
H7B C7 H7C 109.5 . .
C6 C8 H8A 109.5 . .
C6 C8 H8B 109.5 . .
C6 C8 H8C 109.5 . .
H8A C8 H8B 109.5 . .
H8A C8 H8C 109.5 . .
H8B C8 H8C 109.5 . .
C6 C9 H9A 109.5 . .
C6 C9 H9B 109.5 . .
C6 C9 H9C 109.5 . .
H9A C9 H9B 109.5 . .
H9A C9 H9C 109.5 . .
H9B C9 H9C 109.5 . .
C11 C10 C2 116.0(4) . .
C11 C10 C12 110.9(4) . .
C11 C10 C13 107.0(4) . .
C12 C10 C2 107.4(4) . .
C12 C10 C13 105.7(4) . .
C13 C10 C2 109.4(4) . .
C10 C11 H11A 109.5 . .
C10 C11 H11B 109.5 . .
C10 C11 H11C 109.5 . .
H11A C11 H11B 109.5 . .
H11A C11 H11C 109.5 . .
H11B C11 H11C 109.5 . .
C10 C12 H12A 109.5 . .
C10 C12 H12B 109.5 . .
C10 C12 H12C 109.5 . .
H12A C12 H12B 109.5 . .
H12A C12 H12C 109.5 . .
H12B C12 H12C 109.5 . .
C10 C13 H13A 109.5 . .
C10 C13 H13B 109.5 . .
C10 C13 H13C 109.5 . .
H13A C13 H13B 109.5 . .
H13A C13 H13C 109.5 . .
H13B C13 H13C 109.5 . .
C4 C14 C16 105.7(4) . .
C15 C14 C4 112.3(4) . .
C15 C14 C16 108.0(4) . .
C15 C14 C17 109.0(4) . .
C17 C14 C4 113.6(4) . .
C17 C14 C16 108.0(4) . .
C14 C15 H15A 109.5 . .
C14 C15 H15B 109.5 . .
C14 C15 H15C 109.5 . .
H15A C15 H15B 109.5 . .
H15A C15 H15C 109.5 . .
H15B C15 H15C 109.5 . .
C14 C16 H16A 109.5 . .
C14 C16 H16B 109.5 . .
C14 C16 H16C 109.5 . .
H16A C16 H16B 109.5 . .
H16A C16 H16C 109.5 . .
H16B C16 H16C 109.5 . .
C14 C17 H17A 109.5 . .
C14 C17 H17B 109.5 . .
C14 C17 H17C 109.5 . .
H17A C17 H17B 109.5 . .
H17A C17 H17C 109.5 . .
H17B C17 H17C 109.5 . .
C19 C18 C22 105.6(4) . .
C19 C18 C23 132.9(5) . .
C19 C18 Th1 77.8(3) . .
C22 C18 C23 119.3(5) . .
C22 C18 Th1 71.7(3) . .
C23 C18 Th1 127.8(3) . .
C18 C19 C27 134.7(5) . .
C18 C19 Th1 73.8(3) . .
C20 C19 C18 107.1(4) . .
C20 C19 C27 115.7(4) . .
C20 C19 Th1 71.7(3) . .
C27 C19 Th1 132.8(3) . .
C19 C20 H20 124.4 . .
C19 C20 Th1 80.1(3) . .
C21 C20 C19 111.1(5) . .
C21 C20 H20 124.4 . .
C21 C20 Th1 77.1(3) . .
Th1 C20 H20 110.4 . .
C20 C21 C22 105.3(5) . .
C20 C21 C31 127.4(5) . .
C20 C21 Th1 74.5(3) . .
C22 C21 C31 125.9(5) . .
C22 C21 Th1 72.8(3) . .
C31 C21 Th1 128.0(3) . .
C18 C22 H22 124.8 . .
C18 C22 Th1 79.1(3) . .
C21 C22 C18 110.5(5) . .
C21 C22 H22 124.8 . .
C21 C22 Th1 78.4(3) . .
Th1 C22 H22 110.0 . .
C24 C23 C18 111.1(4) . .
C24 C23 C25 106.5(5) . .
C24 C23 C26 105.3(5) . .
C25 C23 C18 108.4(5) . .
C26 C23 C18 114.5(4) . .
C26 C23 C25 110.6(5) . .
C23 C24 H24A 109.5 . .
C23 C24 H24B 109.5 . .
C23 C24 H24C 109.5 . .
H24A C24 H24B 109.5 . .
H24A C24 H24C 109.5 . .
H24B C24 H24C 109.5 . .
C23 C25 H25A 109.5 . .
C23 C25 H25B 109.5 . .
C23 C25 H25C 109.5 . .
H25A C25 H25B 109.5 . .
H25A C25 H25C 109.5 . .
H25B C25 H25C 109.5 . .
C23 C26 H26A 109.5 . .
C23 C26 H26B 109.5 . .
C23 C26 H26C 109.5 . .
H26A C26 H26B 109.5 . .
H26A C26 H26C 109.5 . .
H26B C26 H26C 109.5 . .
C28 C27 C19 105.3(4) . .
C29 C27 C19 118.2(4) . .
C29 C27 C28 107.7(4) . .
C29 C27 C30 106.6(4) . .
C30 C27 C19 111.0(4) . .
C30 C27 C28 107.6(5) . .
C27 C28 H28A 109.5 . .
C27 C28 H28B 109.5 . .
C27 C28 H28C 109.5 . .
H28A C28 H28B 109.5 . .
H28A C28 H28C 109.5 . .
H28B C28 H28C 109.5 . .
C27 C29 H29A 109.5 . .
C27 C29 H29B 109.5 . .
C27 C29 H29C 109.5 . .
H29A C29 H29B 109.5 . .
H29A C29 H29C 109.5 . .
H29B C29 H29C 109.5 . .
C27 C30 H30A 109.5 . .
C27 C30 H30B 109.5 . .
C27 C30 H30C 109.5 . .
H30A C30 H30B 109.5 . .
H30A C30 H30C 109.5 . .
H30B C30 H30C 109.5 . .
C21 C31 C32 110.0(4) . .
C21 C31 C34 107.2(4) . .
C32 C31 C34 107.2(5) . .
C33 C31 C21 113.3(5) . .
C33 C31 C32 109.7(5) . .
C33 C31 C34 109.3(5) . .
C31 C32 H32A 109.5 . .
C31 C32 H32B 109.5 . .
C31 C32 H32C 109.5 . .
H32A C32 H32B 109.5 . .
H32A C32 H32C 109.5 . .
H32B C32 H32C 109.5 . .
C31 C33 H33A 109.5 . .
C31 C33 H33B 109.5 . .
C31 C33 H33C 109.5 . .
H33A C33 H33B 109.5 . .
H33A C33 H33C 109.5 . .
H33B C33 H33C 109.5 . .
C31 C34 H34A 109.5 . .
C31 C34 H34B 109.5 . .
C31 C34 H34C 109.5 . .
H34A C34 H34B 109.5 . .
H34A C34 H34C 109.5 . .
H34B C34 H34C 109.5 . .
C36 C35 C40 116.7(4) . .
C36 C35 P1 119.1(4) . .
C40 C35 P1 124.2(4) . .
C35 C36 C41 124.0(4) . .
C37 C36 C35 118.5(4) . .
C37 C36 C41 117.5(4) . .
C36 C37 H37 118.3 . .
C38 C37 C36 123.5(5) . .
C38 C37 H37 118.3 . .
C37 C38 C39 115.8(5) . .
C37 C38 C45 124.1(5) . .
C39 C38 C45 119.8(4) . .
C38 C39 H39 118.1 . .
C40 C39 C38 123.8(5) . .
C40 C39 H39 118.1 . .
C35 C40 C49 125.3(4) . .
C39 C40 C35 117.6(4) . .
C39 C40 C49 117.0(4) . .
C42 C41 C36 111.2(4) . .
C42 C41 C44 107.3(4) . .
C43 C41 C36 111.2(4) . .
C43 C41 C42 110.9(4) . .
C43 C41 C44 104.8(4) . .
C44 C41 C36 111.2(4) . .
C41 C42 H42A 109.5 . .
C41 C42 H42B 109.5 . .
C41 C42 H42C 109.5 . .
H42A C42 H42B 109.5 . .
H42A C42 H42C 109.5 . .
H42B C42 H42C 109.5 . .
C41 C43 H43A 109.5 . .
C41 C43 H43B 109.5 . .
C41 C43 H43C 109.5 . .
H43A C43 H43B 109.5 . .
H43A C43 H43C 109.5 . .
H43B C43 H43C 109.5 . .
C41 C44 H44A 109.5 . .
C41 C44 H44B 109.5 . .
C41 C44 H44C 109.5 . .
H44A C44 H44B 109.5 . .
H44A C44 H44C 109.5 . .
H44B C44 H44C 109.5 . .
C38 C45 C47 108.5(4) . .
C46 C45 C38 111.2(4) . .
C46 C45 C47 108.5(5) . .
C48 C45 C38 110.5(4) . .
C48 C45 C46 108.6(5) . .
C48 C45 C47 109.4(4) . .
C45 C46 H46A 109.5 . .
C45 C46 H46B 109.5 . .
C45 C46 H46C 109.5 . .
H46A C46 H46B 109.5 . .
H46A C46 H46C 109.5 . .
H46B C46 H46C 109.5 . .
C45 C47 H47A 109.5 . .
C45 C47 H47B 109.5 . .
C45 C47 H47C 109.5 . .
H47A C47 H47B 109.5 . .
H47A C47 H47C 109.5 . .
H47B C47 H47C 109.5 . .
C45 C48 H48A 109.5 . .
C45 C48 H48B 109.5 . .
C45 C48 H48C 109.5 . .
H48A C48 H48B 109.5 . .
H48A C48 H48C 109.5 . .
H48B C48 H48C 109.5 . .
C40 C49 C50 111.9(4) . .
C51 C49 C40 113.8(4) . .
C51 C49 C50 105.5(4) . .
C51 C49 C52 111.2(4) . .
C52 C49 C40 109.2(4) . .
C52 C49 C50 105.0(4) . .
C49 C50 H50A 109.5 . .
C49 C50 H50B 109.5 . .
C49 C50 H50C 109.5 . .
H50A C50 H50B 109.5 . .
H50A C50 H50C 109.5 . .
H50B C50 H50C 109.5 . .
C49 C51 H51A 109.5 . .
C49 C51 H51B 109.5 . .
C49 C51 H51C 109.5 . .
H51A C51 H51B 109.5 . .
H51A C51 H51C 109.5 . .
H51B C51 H51C 109.5 . .
C49 C52 H52A 109.5 . .
C49 C52 H52B 109.5 . .
C49 C52 H52C 109.5 . .
H52A C52 H52B 109.5 . .
H52A C52 H52C 109.5 . .
H52B C52 H52C 109.5 . .
C61 C53 C54 114.5(4) . .
N1 C53 C54 123.7(4) . .
N1 C53 C61 121.8(4) . .
C55 C54 C53 122.5(4) . .
C55 C54 C59 118.0(4) . .
C59 C54 C53 119.3(4) . .
C54 C55 H55 119.4 . .
C54 C55 C56 121.2(5) . .
C56 C55 H55 119.4 . .
C55 C56 H56 119.5 . .
C55 C56 C57 121.0(5) . .
C57 C56 H56 119.5 . .
C56 C57 C60 120.5(5) . .
C58 C57 C56 117.8(5) . .
C58 C57 C60 121.8(5) . .
C57 C58 H58 119.3 . .
C59 C58 C57 121.3(5) . .
C59 C58 H58 119.3 . .
C54 C59 H59 119.7 . .
C58 C59 C54 120.7(5) . .
C58 C59 H59 119.7 . .
C57 C60 H60A 109.5 . .
C57 C60 H60B 109.5 . .
C57 C60 H60C 109.5 . .
H60A C60 H60B 109.5 . .
H60A C60 H60C 109.5 . .
H60B C60 H60C 109.5 . .
C62 C61 C53 119.9(4) . .
C62 C61 C66 118.9(5) . .
C66 C61 C53 121.0(4) . .
C61 C62 H62 119.8 . .
C61 C62 C63 120.4(5) . .
C63 C62 H62 119.8 . .
C62 C63 H63 119.3 . .
C64 C63 C62 121.4(5) . .
C64 C63 H63 119.3 . .
C63 C64 C65 117.2(5) . .
C63 C64 C67 121.3(5) . .
C65 C64 C67 121.5(5) . .
C64 C65 H65 119.1 . .
C66 C65 C64 121.7(5) . .
C66 C65 H65 119.1 . .
C61 C66 H66 119.8 . .
C65 C66 C61 120.4(4) . .
C65 C66 H66 119.8 . .
C64 C67 H67A 109.5 . .
C64 C67 H67B 109.5 . .
C64 C67 H67C 109.5 . .
H67A C67 H67B 109.5 . .
H67A C67 H67C 109.5 . .
H67B C67 H67C 109.5 . .
C53 N1 Th1 175.0(4) . .
C35 P1 Th1 136.72(16) . .
C35 P1 H1 104(4) . .
Th1 P1 H1 96(4) . .
C1 Th1 P1 84.10(9) . .
C2 Th1 C1 28.16(12) . .
C2 Th1 P1 111.94(9) . .
C3 Th1 C1 46.65(13) . .
C3 Th1 C2 28.59(13) . .
C3 Th1 C4 28.53(13) . .
C3 Th1 C5 46.09(14) . .
C3 Th1 C18 95.62(15) . .
C3 Th1 C19 122.60(14) . .
C3 Th1 C20 139.01(15) . .
C3 Th1 C21 117.31(14) . .
C3 Th1 P1 124.29(10) . .
C4 Th1 C1 47.19(13) . .
C4 Th1 C2 47.28(13) . .
C4 Th1 C5 28.28(14) . .
C4 Th1 C18 105.34(15) . .
C4 Th1 C19 133.11(14) . .
C4 Th1 P1 101.59(10) . .
C5 Th1 C1 28.19(13) . .
C5 Th1 C2 46.21(13) . .
C5 Th1 C18 133.55(14) . .
C5 Th1 C19 160.36(13) . .
C5 Th1 P1 78.28(10) . .
C18 Th1 C1 141.38(14) . .
C18 Th1 C2 114.61(14) . .
C18 Th1 C19 28.37(14) . .
C18 Th1 P1 133.09(11) . .
C19 Th1 C1 161.81(13) . .
C19 Th1 C2 134.56(13) . .
C19 Th1 P1 111.29(10) . .
C20 Th1 C1 169.93(14) . .
C20 Th1 C2 161.44(14) . .
C20 Th1 C4 131.83(15) . .
C20 Th1 C5 144.94(14) . .
C20 Th1 C18 47.02(14) . .
C20 Th1 C19 28.18(14) . .
C20 Th1 C21 28.33(14) . .
C20 Th1 P1 86.61(11) . .
C21 Th1 C1 147.12(14) . .
C21 Th1 C2 145.89(14) . .
C21 Th1 C4 103.75(15) . .
C21 Th1 C5 118.95(14) . .
C21 Th1 C18 47.92(14) . .
C21 Th1 C19 46.93(14) . .
C21 Th1 P1 88.81(11) . .
C22 Th1 C1 135.81(14) . .
C22 Th1 C2 120.02(14) . .
C22 Th1 C3 92.81(15) . .
C22 Th1 C4 89.10(15) . .
C22 Th1 C5 113.78(14) . .
C22 Th1 C18 29.19(14) . .
C22 Th1 C19 46.80(14) . .
C22 Th1 C20 46.68(15) . .
C22 Th1 C21 28.82(14) . .
C22 Th1 P1 116.28(11) . .
N1 Th1 C1 87.47(14) . .
N1 Th1 C2 80.67(14) . .
N1 Th1 C3 104.13(14) . .
N1 Th1 C4 127.94(15) . .
N1 Th1 C5 115.42(14) . .
N1 Th1 C18 96.47(15) . .
N1 Th1 C19 81.40(14) . .
N1 Th1 C20 97.42(15) . .
N1 Th1 C21 125.27(15) . .
N1 Th1 C22 125.07(15) . .
N1 Th1 P1 96.30(11) . .
C68 C68 H68A 108.1 2_577 .
C68 C68 H68B 108.1 2_577 .
H68A C68 H68B 107.3 . .
C69 C68 C68 116.8(12) . 2_577
C69 C68 H68A 108.1 . .
C69 C68 H68B 108.1 . .
C68 C69 H69A 109.2 . .
C68 C69 H69B 109.2 . .
C68 C69 C70 111.9(10) . .
H69A C69 H69B 107.9 . .
C70 C69 H69A 109.2 . .
C70 C69 H69B 109.2 . .
C69 C70 H70A 109.5 . .
C69 C70 H70B 109.5 . .
C69 C70 H70C 109.5 . .
H70A C70 H70B 109.5 . .
H70A C70 H70C 109.5 . .
H70B C70 H70C 109.5 . .

loop_
_geom_bond_atom_site_label_1
_geom_bond_atom_site_label_2
_geom_bond_distance
_geom_bond_site_symmetry_2
C1 C2 1.442(6) .
C1 C5 1.429(6) .
C1 C6 1.550(7) .
C1 Th1 2.972(5) .
C2 C3 1.433(7) .
C2 C10 1.554(7) .
C2 Th1 2.956(5) .
C3 H3 0.9300 .
C3 C4 1.408(7) .
C3 Th1 2.825(5) .
C4 C5 1.410(7) .
C4 C14 1.533(6) .
C4 Th1 2.884(5) .
C5 H5 0.9300 .
C5 Th1 2.887(5) .
C6 C7 1.530(6) .
C6 C8 1.536(7) .
C6 C9 1.539(6) .
C7 H7A 0.9600 .
C7 H7B 0.9600 .
C7 H7C 0.9600 .
C8 H8A 0.9600 .
C8 H8B 0.9600 .
C8 H8C 0.9600 .
C9 H9A 0.9600 .
C9 H9B 0.9600 .
C9 H9C 0.9600 .
C10 C11 1.536(7) .
C10 C12 1.544(7) .
C10 C13 1.552(7) .
C11 H11A 0.9600 .
C11 H11B 0.9600 .
C11 H11C 0.9600 .
C12 H12A 0.9600 .
C12 H12B 0.9600 .
C12 H12C 0.9600 .
C13 H13A 0.9600 .
C13 H13B 0.9600 .
C13 H13C 0.9600 .
C14 C15 1.530(7) .
C14 C16 1.543(7) .
C14 C17 1.532(7) .
C15 H15A 0.9600 .
C15 H15B 0.9600 .
C15 H15C 0.9600 .
C16 H16A 0.9600 .
C16 H16B 0.9600 .
C16 H16C 0.9600 .
C17 H17A 0.9600 .
C17 H17B 0.9600 .
C17 H17C 0.9600 .
C18 C19 1.435(7) .
C18 C22 1.441(7) .
C18 C23 1.544(7) .
C18 Th1 2.900(5) .
C19 C20 1.415(7) .
C19 C27 1.563(7) .
C19 Th1 2.952(5) .
C20 H20 0.9300 .
C20 C21 1.401(7) .
C20 Th1 2.845(5) .
C21 C22 1.416(7) .
C21 C31 1.521(7) .
C21 Th1 2.878(5) .
C22 H22 0.9300 .
C22 Th1 2.805(5) .
C23 C24 1.528(8) .
C23 C25 1.541(8) .
C23 C26 1.537(7) .
C24 H24A 0.9600 .
C24 H24B 0.9600 .
C24 H24C 0.9600 .
C25 H25A 0.9600 .
C25 H25B 0.9600 .
C25 H25C 0.9600 .
C26 H26A 0.9600 .
C26 H26B 0.9600 .
C26 H26C 0.9600 .
C27 C28 1.551(7) .
C27 C29 1.531(7) .
C27 C30 1.534(7) .
C28 H28A 0.9600 .
C28 H28B 0.9600 .
C28 H28C 0.9600 .
C29 H29A 0.9600 .
C29 H29B 0.9600 .
C29 H29C 0.9600 .
C30 H30A 0.9600 .
C30 H30B 0.9600 .
C30 H30C 0.9600 .
C31 C32 1.531(7) .
C31 C33 1.506(8) .
C31 C34 1.532(8) .
C32 H32A 0.9600 .
C32 H32B 0.9600 .
C32 H32C 0.9600 .
C33 H33A 0.9600 .
C33 H33B 0.9600 .
C33 H33C 0.9600 .
C34 H34A 0.9600 .
C34 H34B 0.9600 .
C34 H34C 0.9600 .
C35 C36 1.418(7) .
C35 C40 1.452(6) .
C35 P1 1.851(5) .
C36 C37 1.404(7) .
C36 C41 1.559(6) .
C37 H37 0.9300 .
C37 C38 1.378(7) .
C38 C39 1.394(7) .
C38 C45 1.538(7) .
C39 H39 0.9300 .
C39 C40 1.391(7) .
C40 C49 1.548(7) .
C41 C42 1.535(6) .
C41 C43 1.532(7) .
C41 C44 1.542(7) .
C42 H42A 0.9600 .
C42 H42B 0.9600 .
C42 H42C 0.9600 .
C43 H43A 0.9600 .
C43 H43B 0.9600 .
C43 H43C 0.9600 .
C44 H44A 0.9600 .
C44 H44B 0.9600 .
C44 H44C 0.9600 .
C45 C46 1.537(7) .
C45 C47 1.543(7) .
C45 C48 1.533(7) .
C46 H46A 0.9600 .
C46 H46B 0.9600 .
C46 H46C 0.9600 .
C47 H47A 0.9600 .
C47 H47B 0.9600 .
C47 H47C 0.9600 .
C48 H48A 0.9600 .
C48 H48B 0.9600 .
C48 H48C 0.9600 .
C49 C50 1.550(7) .
C49 C51 1.533(7) .
C49 C52 1.544(7) .
C50 H50A 0.9600 .
C50 H50B 0.9600 .
C50 H50C 0.9600 .
C51 H51A 0.9600 .
C51 H51B 0.9600 .
C51 H51C 0.9600 .
C52 H52A 0.9600 .
C52 H52B 0.9600 .
C52 H52C 0.9600 .
C53 C54 1.506(6) .
C53 C61 1.506(7) .
C53 N1 1.268(6) .
C54 C55 1.381(7) .
C54 C59 1.403(7) .
C55 H55 0.9300 .
C55 C56 1.389(7) .
C56 H56 0.9300 .
C56 C57 1.397(7) .
C57 C58 1.388(7) .
C57 C60 1.508(7) .
C58 H58 0.9300 .
C58 C59 1.386(7) .
C59 H59 0.9300 .
C60 H60A 0.9600 .
C60 H60B 0.9600 .
C60 H60C 0.9600 .
C61 C62 1.393(7) .
C61 C66 1.395(6) .
C62 H62 0.9300 .
C62 C63 1.398(7) .
C63 H63 0.9300 .
C63 C64 1.394(7) .
C64 C65 1.409(7) .
C64 C67 1.507(7) .
C65 H65 0.9300 .
C65 C66 1.382(7) .
C66 H66 0.9300 .
C67 H67A 0.9600 .
C67 H67B 0.9600 .
C67 H67C 0.9600 .
N1 Th1 2.239(4) .
P1 Th1 3.0047(13) .
P1 H1 1.12(2) .
C68 C68 1.544(19) 2_577
C68 H68A 0.9700 .
C68 H68B 0.9700 .
C68 C69 1.515(14) .
C69 H69A 0.9700 .
C69 H69B 0.9700 .
C69 C70 1.526(16) .
C70 H70A 0.9600 .
C70 H70B 0.9600 .
C70 H70C 0.9600 .

loop_
_geom_torsion_atom_site_label_1
_geom_torsion_atom_site_label_2
_geom_torsion_atom_site_label_3
_geom_torsion_atom_site_label_4
_geom_torsion
_geom_torsion_site_symmetry_1
C1 C2 C3 C4 4.4(6) .
C1 C2 C3 Th1 -69.0(3) .
C1 C2 C10 C11 50.6(7) .
C1 C2 C10 C12 -74.1(6) .
C1 C2 C10 C13 171.7(5) .
C2 C1 C5 C4 -1.4(5) .
C2 C1 C5 Th1 68.5(3) .
C2 C1 C6 C7 -73.5(6) .
C2 C1 C6 C8 166.1(5) .
C2 C1 C6 C9 49.9(7) .
C2 C3 C4 C5 -5.1(6) .
C2 C3 C4 C14 150.9(5) .
C2 C3 C4 Th1 -75.1(4) .
C3 C2 C10 C11 -150.2(5) .
C3 C2 C10 C12 85.2(5) .
C3 C2 C10 C13 -29.1(6) .
C3 C4 C5 C1 4.0(6) .
C3 C4 C5 Th1 -68.2(3) .
C3 C4 C14 C15 -178.3(5) .
C3 C4 C14 C16 -60.7(6) .
C3 C4 C14 C17 57.5(7) .
C5 C1 C2 C3 -1.7(5) .
C5 C1 C2 C10 159.5(5) .
C5 C1 C2 Th1 -66.6(3) .
C5 C1 C6 C7 117.1(5) .
C5 C1 C6 C8 -3.3(6) .
C5 C1 C6 C9 -119.5(5) .
C5 C4 C14 C15 -26.9(7) .
C5 C4 C14 C16 90.6(6) .
C5 C4 C14 C17 -151.1(5) .
C6 C1 C2 C3 -172.3(5) .
C6 C1 C2 C10 -11.1(9) .
C6 C1 C2 Th1 122.9(5) .
C6 C1 C5 C4 170.5(4) .
C6 C1 C5 Th1 -119.6(4) .
C10 C2 C3 C4 -159.7(4) .
C10 C2 C3 Th1 127.0(4) .
C14 C4 C5 C1 -152.0(5) .
C14 C4 C5 Th1 135.8(5) .
C18 C19 C20 C21 6.1(6) .
C18 C19 C20 Th1 -65.9(3) .
C18 C19 C27 C28 -91.4(7) .
C18 C19 C27 C29 28.9(8) .
C18 C19 C27 C30 152.4(6) .
C19 C18 C22 C21 -2.0(6) .
C19 C18 C22 Th1 71.2(3) .
C19 C18 C23 C24 -178.1(5) .
C19 C18 C23 C25 65.1(7) .
C19 C18 C23 C26 -58.9(8) .
C19 C20 C21 C22 -7.2(6) .
C19 C20 C21 C31 159.8(5) .
C19 C20 C21 Th1 -73.9(4) .
C20 C19 C27 C28 67.9(6) .
C20 C19 C27 C29 -171.9(5) .
C20 C19 C27 C30 -48.3(6) .
C20 C21 C22 C18 5.5(6) .
C20 C21 C22 Th1 -68.0(3) .
C20 C21 C31 C32 6.0(8) .
C20 C21 C31 C33 129.2(6) .
C20 C21 C31 C34 -110.2(6) .
C22 C18 C19 C20 -2.4(5) .
C22 C18 C19 C27 158.1(5) .
C22 C18 C19 Th1 -66.9(3) .
C22 C18 C23 C24 21.6(7) .
C22 C18 C23 C25 -95.1(6) .
C22 C18 C23 C26 140.8(5) .
C22 C21 C31 C32 170.4(5) .
C22 C21 C31 C33 -66.4(7) .
C22 C21 C31 C34 54.2(7) .
C23 C18 C19 C20 -164.6(5) .
C23 C18 C19 C27 -4.1(10) .
C23 C18 C19 Th1 130.9(6) .
C23 C18 C22 C21 163.1(5) .
C23 C18 C22 Th1 -123.7(4) .
C27 C19 C20 C21 -158.6(4) .
C27 C19 C20 Th1 129.4(4) .
C31 C21 C22 C18 -161.7(5) .
C31 C21 C22 Th1 124.8(5) .
C35 C36 C37 C38 -5.5(7) .
C35 C36 C41 C42 -78.4(6) .
C35 C36 C41 C43 45.8(6) .
C35 C36 C41 C44 162.2(5) .
C35 C40 C49 C50 -161.7(5) .
C35 C40 C49 C51 78.9(6) .
C35 C40 C49 C52 -45.9(6) .
C36 C35 C40 C39 -20.8(7) .
C36 C35 C40 C49 154.5(5) .
C36 C35 P1 Th1 87.6(4) .
C36 C37 C38 C39 -9.9(7) .
C36 C37 C38 C45 175.0(5) .
C37 C36 C41 C42 103.8(5) .
C37 C36 C41 C43 -132.1(5) .
C37 C36 C41 C44 -15.7(6) .
C37 C38 C39 C40 9.7(7) .
C37 C38 C45 C46 -12.3(7) .
C37 C38 C45 C47 107.0(6) .
C37 C38 C45 C48 -133.1(5) .
C38 C39 C40 C35 5.6(7) .
C38 C39 C40 C49 -170.0(5) .
C39 C38 C45 C46 172.7(5) .
C39 C38 C45 C47 -68.0(6) .
C39 C38 C45 C48 52.0(7) .
C39 C40 C49 C50 13.6(6) .
C39 C40 C49 C51 -105.8(5) .
C39 C40 C49 C52 129.4(5) .
C40 C35 C36 C37 20.7(7) .
C40 C35 C36 C41 -157.1(4) .
C40 C35 P1 Th1 -89.6(4) .
C41 C36 C37 C38 172.5(4) .
C45 C38 C39 C40 -175.0(5) .
C53 C54 C55 C56 -175.9(5) .
C53 C54 C59 C58 174.4(5) .
C53 C61 C62 C63 173.8(5) .
C53 C61 C66 C65 -175.0(4) .
C54 C53 C61 C62 35.4(6) .
C54 C53 C61 C66 -149.3(4) .
C54 C55 C56 C57 1.5(8) .
C55 C54 C59 C58 -1.8(8) .
C55 C56 C57 C58 -1.5(8) .
C55 C56 C57 C60 178.1(5) .
C56 C57 C58 C59 -0.2(8) .
C57 C58 C59 C54 1.9(8) .
C59 C54 C55 C56 0.2(8) .
C60 C57 C58 C59 -179.8(5) .
C61 C53 C54 C55 -137.2(5) .
C61 C53 C54 C59 46.8(6) .
C61 C62 C63 C64 1.9(8) .
C62 C61 C66 C65 0.3(7) .
C62 C63 C64 C65 -0.8(7) .
C62 C63 C64 C67 179.0(5) .
C63 C64 C65 C66 -0.5(7) .
C64 C65 C66 C61 0.7(7) .
C66 C61 C62 C63 -1.6(7) .
C67 C64 C65 C66 179.7(5) .
N1 C53 C54 C55 41.0(7) .
N1 C53 C54 C59 -135.0(5) .
N1 C53 C61 C62 -142.9(5) .
N1 C53 C61 C66 32.4(7) .
P1 C35 C36 C37 -156.7(4) .
P1 C35 C36 C41 25.5(6) .
P1 C35 C40 C39 156.5(4) .
P1 C35 C40 C49 -28.3(7) .
Th1 C1 C2 C3 64.9(3) .
Th1 C1 C2 C10 -133.9(5) .
Th1 C1 C5 C4 -69.9(4) .
Th1 C1 C6 C7 28.4(5) .
Th1 C1 C6 C8 -92.0(4) .
Th1 C1 C6 C9 151.7(3) .
Th1 C2 C3 C4 73.3(4) .
Th1 C2 C10 C11 -61.1(6) .
Th1 C2 C10 C12 174.3(3) .
Th1 C2 C10 C13 60.0(5) .
Th1 C3 C4 C5 70.0(3) .
Th1 C3 C4 C14 -134.0(5) .
Th1 C4 C5 C1 72.1(3) .
Th1 C4 C14 C15 79.6(6) .
Th1 C4 C14 C16 -162.9(4) .
Th1 C4 C14 C17 -44.6(7) .
Th1 C18 C19 C20 64.5(3) .
Th1 C18 C19 C27 -135.0(6) .
Th1 C18 C22 C21 -73.1(4) .
Th1 C18 C23 C24 -67.3(6) .
Th1 C18 C23 C25 176.0(4) .
Th1 C18 C23 C26 51.9(6) .
Th1 C19 C20 C21 72.0(4) .
Th1 C19 C27 C28 156.3(4) .
Th1 C19 C27 C29 -83.5(6) .
Th1 C19 C27 C30 40.0(6) .
Th1 C20 C21 C22 66.8(3) .
Th1 C20 C21 C31 -126.3(5) .
Th1 C21 C22 C18 73.6(4) .
Th1 C21 C31 C32 -93.8(5) .
Th1 C21 C31 C33 29.4(7) .
Th1 C21 C31 C34 150.0(4) .
C68 C68 C69 C70 -175.7(11) 2_577
